data_1535639
loop_
_publ_author_name
'Budnyk, S.'
'Prots', Yu.M.'
'Schmidt, M.'
'Schnelle, W.'
'Kuz'ma, Yu.B.'
'Grin', Yu.'

_publ_section_title
;
 Yb(2+3-x) Pd(12-3+x) P7 (x = 0.40): Different ytterbium species in a
 substituted structural motif of the Zr2 Fe12 P7 type
;
_journal_name_full 'Zeitschrift fuer Anorganische und Allgemeine Chemie'
_journal_page_first 1062
_journal_page_last 1067
_journal_volume 630
_journal_year 2004
_chemical_formula_sum 'P7 Pd9.4 Yb4.6'
_chemical_name_systematic 'Yb4.6 Pd9.4 P7'
_space_group_IT_number 174
_symmetry_space_group_name_Hall 'P -6'
_symmetry_space_group_name_H-M 'P -6'
_cell_angle_alpha 90
_cell_angle_beta 90
_cell_angle_gamma 120
_cell_formula_units_Z 1
_cell_length_a 10.0094
_cell_length_b 10.0094
_cell_length_c 3.9543
_cell_volume 343.097
_citation_journal_id_ASTM ZAACAB
_cod_data_source_file Budnyk_ZAACAB_2004_1573.cif
_cod_data_source_block P7Pd9.4Yb4.6
_cod_original_cell_volume 343.0966
_cod_database_code 1535639

loop_
_symmetry_equiv_pos_as_xyz
x,y,z
-x+y,-x,-z
-y,x-y,z
x,y,-z
-x+y,-x,z
-y,x-y,-z

loop_
_atom_site_label
_atom_site_type_symbol
_atom_site_fract_x
_atom_site_fract_y
_atom_site_fract_z
_atom_site_occupancy
_atom_site_U_iso_or_equiv
Pd4 Pd 0.43578 0.36129 0 1 0.0
P2 P 0.4232 0.114 0 1 0.0
Pd1 Pd 0.23102 0.12792 0.5 0.14 0.0
Yb3 Yb 0.33333 0.66667 0 1 0.0
Yb1 Yb 0.23102 0.12792 0.5 0.86 0.0
Yb2 Yb 0.66667 0.33333 0.5 1 0.0
P1 P 0.2826 0.4226 0.5 1 0.0
Pd3 Pd 0.1254 0.28858 0 1 0.0
P3 P 0 0 0 1 0.0
Pd2 Pd 0.05326 0.45211 0.5 1 0.0
